data_9017892
loop_
_publ_author_name
'Mauro, D.'
'Biagioni, C.'
'Pasero, M.'
'Skogby, H.'

_publ_section_title
;
 Crystal-chemistry of sulfates From the Apuan Alps (Tuscany, Italy).
 III. Mg-rich sulfate assemblages from the Fornovolasco mining complex
;
_journal_name_full 'Atti della Societa Toscana di Scienze Naturali, Memorie, Serie A'
_journal_page_first 33
_journal_page_last 44
_journal_volume 126
_journal_year 2019
_chemical_compound_source 'Fornovolasco, Apuan Alps, Tuscany, Italy'
_chemical_formula_sum 'Fe0.17 H14 Mg0.83 O11 S'
_chemical_name_mineral Epsomite
_space_group_IT_number 19
_space_group_name_Hall 'P 2ac 2ab'
_space_group_name_H-M_alt 'P 21 21 21'
_symmetry_space_group_name_H-M 'P 21 21 21'
_cell_angle_alpha 90
_cell_angle_beta 90
_cell_angle_gamma 90
_cell_formula_units_Z 4
_cell_length_a 11.8664
_cell_length_b 12.0150
_cell_length_c 6.8598
_cell_volume 978.035
_database_code_amcsd 0020907
_exptl_crystal_density_diffrn 1.710
_cod_data_source_file inputs/fixed/split/14378.cif
_cod_data_source_block 14378
_cod_original_formula_sum '(Mg.83 Fe.17) S O11 H14'
_cod_database_code 9017892

loop_
_space_group_symop_operation_xyz
x,y,z
-x,1/2+y,1/2-z
1/2+x,1/2-y,-z
1/2-x,-y,1/2+z

loop_
_atom_site_label
_atom_site_fract_x
_atom_site_fract_y
_atom_site_fract_z
_atom_site_occupancy
_atom_site_U_iso_or_equiv
_atom_site_type_symbol
_atom_site_attached_hydrogens
Mg 0.42307 0.10666 0.03998 0.83000 0.01895 Mg 0
Fe 0.42307 0.10666 0.03998 0.17000 0.01895 Fe 0
S 0.72671 0.18390 0.49056 1.00000 0.01919 S 0
O1 0.68563 0.07497 0.42743 1.00000 0.04160 O 0
O2 0.85051 0.18723 0.48306 1.00000 0.03290 O 0
O3 0.68859 0.20572 0.69079 1.00000 0.03630 O 0
O4 0.68038 0.27211 0.36226 1.00000 0.03060 O 0
Ow1 0.26452 0.17420 0.00317 1.00000 0.03140 O 0
Ow2 0.47177 0.24888 0.19781 1.00000 0.02482 O 0
Ow3 0.46905 0.17613 0.77872 1.00000 0.03120 O 0
Ow4 0.58379 0.04676 0.07662 1.00000 0.03700 O 0
Ow5 0.37590 0.96104 0.88973 1.00000 0.02920 O 0
Ow6 0.36262 0.03404 0.29158 1.00000 0.03450 O 0
Ow7 0.49139 0.43836 0.93840 1.00000 0.03670 O 0
H11 0.23800 0.20300 0.88300 1.00000 0.06700 H 0
H12 0.23800 0.21800 0.09400 1.00000 0.08000 H 0
H21 0.53700 0.24900 0.24600 1.00000 0.04500 H 0
H22 0.43100 0.26370 0.29500 1.00000 0.03400 H 0
H31 0.53590 0.18300 0.75000 1.00000 0.04100 H 0
H32 0.42900 0.21900 0.69500 1.00000 0.05100 H 0
H41 0.61200 0.98100 0.03200 1.00000 0.08000 H 0
H42 0.62500 0.05900 0.18500 1.00000 0.05200 H 0
H51 0.41600 0.94700 0.79000 1.00000 0.04400 H 0
H52 0.36400 0.89800 0.94800 1.00000 0.04300 H 0
H61 0.39700 0.00700 0.38300 1.00000 0.05100 H 0
H62 0.29400 0.02500 0.31900 1.00000 0.04400 H 0
H71 0.47600 0.38000 0.98900 1.00000 0.04100 H 0
H72 0.42900 0.47500 0.95500 1.00000 0.06600 H 0

loop_
_cod_changelog_entry_id
_cod_changelog_entry_author
_cod_changelog_entry_date
_cod_changelog_entry_text
1
;cod-tools version 3.8.0
Id: cif_guess_AMCSD_atom_types 9581 2023-05-17 12:35:41Z saulius
;
2023-05-18T08:47:18+03:00
;Derived atom types and hydrogen counts
from atom names that follow the AMCSD naming convention
(Wat == water, O-H == hydroxyl).
;

loop_
_cod_related_entry_id
_cod_related_entry_database
_cod_related_entry_code
1 AMCSD 0020907
